data_7020164
loop_
_publ_author_name
'Bonnitcha, Paul D.'
'Kim, Byung J.'
'Hocking, Rosalie K.'
'Clegg, Jack K.'
'Turner, Peter'
'Neville, Suzanne M.'
'Hambley, Trevor W.'

_publ_section_title
;
 Cobalt complexes with tripodal ligands: implications for the design of
 drug chaperones.
;
_journal_issue 37
_journal_name_full 'Dalton transactions (Cambridge, England : 2003)'
_journal_page_first 11293
_journal_page_last 11304
_journal_paper_doi 10.1039/c2dt30727h
_journal_volume 41
_journal_year 2012
_chemical_formula_moiety 'C18 H28 Co N5 O2, 2(Cl O4)'
_chemical_formula_sum 'C18 H28 Cl2 Co N5 O10'
_chemical_formula_weight 604.28
_chemical_name_systematic
;
?
;
_space_group_IT_number 14
_symmetry_cell_setting monoclinic
_symmetry_Int_Tables_number 14
_symmetry_space_group_name_Hall '-P 2yn'
_symmetry_space_group_name_H-M 'P 1 21/n 1'
_atom_sites_solution_hydrogens geom
_atom_sites_solution_primary direct
_atom_sites_solution_secondary difmap
_audit_creation_method SHELXL-97
_cell_angle_alpha 90.00
_cell_angle_beta 93.560(2)
_cell_angle_gamma 90.00
_cell_formula_units_Z 4
_cell_length_a 8.2091(3)
_cell_length_b 16.7587(7)
_cell_length_c 17.1486(7)
_cell_measurement_reflns_used 9999
_cell_measurement_temperature 150(2)
_cell_measurement_theta_max 30.01
_cell_measurement_theta_min 2.69
_cell_volume 2354.65(16)
_computing_cell_refinement 'SAINT (Bruker-Nonius, 2003)'
_computing_data_collection 'APEX (Bruker-Nonius, 2003)'
_computing_data_reduction 'SAINT (Bruker-Nonius, 2003), XPREP (Bruker-Nonius, 2003)'
_computing_molecular_graphics
;ORTEP-3 (Farrugia, 1997)
WINGX-32 (Farrugia, 1999)
POV-Ray 3.5 (Cason, 2002)
WebLab ViewerPro 3.7 (Molecular Simulations, 2000)
;
_computing_publication_material 'enCIFer 1.1 (CCDC, 2005)'
_computing_structure_refinement 'SHELXL-97 (Sheldrick, 1997)'
_computing_structure_solution 'SIR97 (Altomare, et. al. 1997)'
_diffrn_ambient_temperature 150(2)
_diffrn_measured_fraction_theta_full 0.996
_diffrn_measured_fraction_theta_max 0.996
_diffrn_measurement_device_type APEXII-FR591
_diffrn_measurement_method \w+\f
_diffrn_radiation_monochromator graphite
_diffrn_radiation_source 'rotating anode'
_diffrn_radiation_type MoK\a
_diffrn_radiation_wavelength 0.71073
_diffrn_reflns_av_R_equivalents 0.0477
_diffrn_reflns_av_sigmaI/netI 0.0359
_diffrn_reflns_limit_h_max 11
_diffrn_reflns_limit_h_min -11
_diffrn_reflns_limit_k_max 23
_diffrn_reflns_limit_k_min -23
_diffrn_reflns_limit_l_max 23
_diffrn_reflns_limit_l_min -24
_diffrn_reflns_number 38930
_diffrn_reflns_theta_full 30.00
_diffrn_reflns_theta_max 30.00
_diffrn_reflns_theta_min 1.70
_diffrn_standards_decay_% 0
_diffrn_standards_interval_count 0
_diffrn_standards_interval_time 0
_diffrn_standards_number 0
_exptl_absorpt_coefficient_mu 1.022
_exptl_absorpt_correction_T_max 0.7457
_exptl_absorpt_correction_T_min 0.6688
_exptl_absorpt_correction_type multi-scan
_exptl_absorpt_process_details 'SADABS (Sheldrick, 2007)'
_exptl_crystal_colour red
_exptl_crystal_density_diffrn 1.705
_exptl_crystal_density_method 'not measured'
_exptl_crystal_description block
_exptl_crystal_F_000 1248
_exptl_crystal_size_max 0.30
_exptl_crystal_size_mid 0.28
_exptl_crystal_size_min 0.25
_refine_diff_density_max 0.648
_refine_diff_density_min -0.619
_refine_diff_density_rms 0.172
_refine_ls_extinction_method none
_refine_ls_goodness_of_fit_ref 1.132
_refine_ls_hydrogen_treatment constr
_refine_ls_matrix_type full
_refine_ls_number_parameters 325
_refine_ls_number_reflns 6851
_refine_ls_number_restraints 0
_refine_ls_restrained_S_all 1.132
_refine_ls_R_factor_all 0.0473
_refine_ls_R_factor_gt 0.0335
_refine_ls_shift/su_max 0.001
_refine_ls_shift/su_mean 0.000
_refine_ls_structure_factor_coef Fsqd
_refine_ls_weighting_details 'calc w=1/[\s^2^(Fo^2^)+(0.0704P)^2^+0.3289P] where P=(Fo^2^+2Fc^2^)/3'
_refine_ls_weighting_scheme calc
_refine_ls_wR_factor_gt 0.0988
_refine_ls_wR_factor_ref 0.1215
_reflns_number_gt 5628
_reflns_number_total 6851
_reflns_threshold_expression >2sigma(I)
_cod_data_source_file c2dt30727h.txt
_cod_data_source_block 6
_cod_depositor_comments
;
The following automatic conversions were performed:
data name '_int_tables_symmetry_number' replaced with
'_symmetry_Int_Tables_number' as specified in the replacement file
'/home/antanas/src/cod-tools/trunk/data/replacement-values/replacement_tags.lst'.

Automatic conversion script
Id: cif_correct_tags 4998 2017-03-02 13:24:31Z antanas 
;
_cod_original_sg_symbol_H-M P21/n
_cod_database_code 7020164

loop_
_symmetry_equiv_pos_as_xyz
'x, y, z'
'-x+1/2, y+1/2, -z+1/2'
'-x, -y, -z'
'x-1/2, -y-1/2, z-1/2'

loop_
_atom_site_label
_atom_site_type_symbol
_atom_site_fract_x
_atom_site_fract_y
_atom_site_fract_z
_atom_site_U_iso_or_equiv
_atom_site_adp_type
_atom_site_occupancy
_atom_site_symmetry_multiplicity
_atom_site_calc_flag
_atom_site_refinement_flags
C1 C 0.6474(2) 0.47913(11) 0.38070(11) 0.0143(3) Uani 1 1 d .
H1A H 0.6318 0.4964 0.4349 0.017 Uiso 1 1 calc R
H1B H 0.6886 0.5251 0.3515 0.017 Uiso 1 1 calc R
C2 C 0.7692(2) 0.41056(12) 0.38081(12) 0.0171(4) Uani 1 1 d .
H2A H 0.8093 0.4037 0.3280 0.021 Uiso 1 1 calc R
H2B H 0.8638 0.4222 0.4177 0.021 Uiso 1 1 calc R
C3 C 0.3490(2) 0.50301(12) 0.36308(11) 0.0158(4) Uani 1 1 d .
H3A H 0.3474 0.5521 0.3309 0.019 Uiso 1 1 calc R
H3B H 0.3627 0.5187 0.4187 0.019 Uiso 1 1 calc R
C4 C 0.1895(2) 0.45764(12) 0.34821(12) 0.0173(4) Uani 1 1 d .
H4A H 0.1011 0.4844 0.3750 0.021 Uiso 1 1 calc R
H4B H 0.1585 0.4561 0.2915 0.021 Uiso 1 1 calc R
C5 C 0.5002(2) 0.44279(12) 0.25519(10) 0.0170(4) Uani 1 1 d .
H5A H 0.6165 0.4387 0.2433 0.020 Uiso 1 1 calc R
H5B H 0.4542 0.4911 0.2290 0.020 Uiso 1 1 calc R
C6 C 0.4082(3) 0.36917(12) 0.22352(11) 0.0182(4) Uani 1 1 d .
H6A H 0.2896 0.3801 0.2177 0.022 Uiso 1 1 calc R
H6B H 0.4460 0.3542 0.1718 0.022 Uiso 1 1 calc R
C7 C 0.4055(2) 0.24809(12) 0.50328(11) 0.0145(3) Uani 1 1 d .
C8 C 0.3810(2) 0.17441(12) 0.55115(12) 0.0183(4) Uani 1 1 d .
H8A H 0.2842 0.1453 0.5286 0.022 Uiso 1 1 calc R
H8B H 0.3580 0.1906 0.6049 0.022 Uiso 1 1 calc R
C9 C 0.5267(2) 0.11808(12) 0.55526(11) 0.0164(4) Uani 1 1 d .
C10 C 0.5203(2) 0.04808(12) 0.60333(11) 0.0162(4) Uani 1 1 d .
C11 C 0.3822(3) 0.02887(12) 0.64601(12) 0.0208(4) Uani 1 1 d .
H11 H 0.2889 0.0625 0.6420 0.025 Uiso 1 1 calc R
C12 C 0.3821(3) -0.03770(13) 0.69300(13) 0.0261(5) Uani 1 1 d .
H12 H 0.2887 -0.0498 0.7208 0.031 Uiso 1 1 calc R
C13 C 0.5199(3) -0.08812(13) 0.70013(13) 0.0292(5) Uani 1 1 d .
H13 H 0.5202 -0.1329 0.7341 0.035 Uiso 1 1 calc R
C14 C 0.6523(3) -0.07277(13) 0.65859(13) 0.0264(5) Uani 1 1 d .
H14 H 0.7431 -0.1080 0.6628 0.032 Uiso 1 1 calc R
C15 C 0.6572(3) -0.00500(12) 0.60892(11) 0.0199(4) Uani 1 1 d .
C16 C 0.7958(3) 0.01236(14) 0.56597(13) 0.0244(4) Uani 1 1 d .
H16 H 0.8869 -0.0227 0.5691 0.029 Uiso 1 1 calc R
C17 C 0.7988(3) 0.07886(15) 0.52040(13) 0.0263(5) Uani 1 1 d .
H17 H 0.8918 0.0897 0.4918 0.032 Uiso 1 1 calc R
C18 C 0.6641(3) 0.13210(14) 0.51525(12) 0.0220(4) Uani 1 1 d .
H18 H 0.6688 0.1784 0.4835 0.026 Uiso 1 1 calc R
N1 N 0.48820(18) 0.45055(9) 0.34255(9) 0.0123(3) Uani 1 1 d .
N4 N 0.68563(19) 0.33576(10) 0.40511(10) 0.0144(3) Uani 1 1 d .
H4C H 0.7112 0.3261 0.4573 0.017 Uiso 1 1 calc R
H4D H 0.7216 0.2932 0.3770 0.017 Uiso 1 1 calc R
N3 N 0.21455(19) 0.37435(10) 0.37925(9) 0.0152(3) Uani 1 1 d .
H3C H 0.1586 0.3388 0.3466 0.018 Uiso 1 1 calc R
H3D H 0.1735 0.3707 0.4278 0.018 Uiso 1 1 calc R
N2 N 0.4425(2) 0.30358(10) 0.28087(9) 0.0149(3) Uani 1 1 d .
H2C H 0.5413 0.2803 0.2722 0.018 Uiso 1 1 calc R
H2D H 0.3628 0.2651 0.2748 0.018 Uiso 1 1 calc R
N5 N 0.4275(2) 0.31741(10) 0.53716(9) 0.0150(3) Uani 1 1 d .
H5 H 0.4280 0.3216 0.5883 0.018 Uiso 1 1 calc R
O2 O 0.45017(16) 0.38460(8) 0.49142(7) 0.0144(3) Uani 1 1 d .
O1 O 0.40648(16) 0.24377(8) 0.42823(8) 0.0154(3) Uani 1 1 d .
O3 O 1.0126(2) 0.27662(11) 0.49968(10) 0.0333(4) Uani 1 1 d .
O4 O 0.81888(19) 0.34081(11) 0.57426(10) 0.0318(4) Uani 1 1 d .
O5 O 1.0704(2) 0.40260(11) 0.55295(12) 0.0407(5) Uani 1 1 d .
O6 O 1.0633(2) 0.29094(13) 0.63594(10) 0.0421(5) Uani 1 1 d .
O7 O 0.4278(2) 0.34789(9) 0.70769(9) 0.0246(3) Uani 1 1 d .
O8 O 0.4377(4) 0.32093(17) 0.84203(12) 0.0754(9) Uani 1 1 d .
O9 O 0.5925(2) 0.24546(14) 0.76038(15) 0.0547(6) Uani 1 1 d .
O10 O 0.3111(2) 0.23040(14) 0.75392(14) 0.0533(6) Uani 1 1 d .
Cl1 Cl 0.99110(6) 0.32729(3) 0.56642(3) 0.01823(11) Uani 1 1 d .
Cl2 Cl 0.44165(6) 0.28650(3) 0.76648(3) 0.02102(12) Uani 1 1 d .
Co1 Co 0.44773(3) 0.346495(14) 0.386825(14) 0.01070(8) Uani 1 1 d .

loop_
_atom_site_aniso_label
_atom_site_aniso_U_11
_atom_site_aniso_U_22
_atom_site_aniso_U_33
_atom_site_aniso_U_23
_atom_site_aniso_U_13
_atom_site_aniso_U_12
C1 0.0127(8) 0.0137(9) 0.0165(8) -0.0011(7) 0.0003(6) -0.0031(7)
C2 0.0133(8) 0.0176(9) 0.0207(9) 0.0012(7) 0.0022(7) -0.0022(7)
C3 0.0142(8) 0.0127(9) 0.0208(9) 0.0007(7) 0.0032(7) 0.0011(7)
C4 0.0124(8) 0.0136(9) 0.0258(9) 0.0036(7) 0.0009(7) 0.0024(7)
C5 0.0212(9) 0.0181(10) 0.0117(8) 0.0008(7) 0.0022(7) -0.0041(7)
C6 0.0238(10) 0.0167(9) 0.0138(8) 0.0002(7) -0.0014(7) -0.0024(8)
C7 0.0132(8) 0.0144(9) 0.0163(8) 0.0020(7) 0.0035(6) 0.0012(7)
C8 0.0183(9) 0.0166(9) 0.0206(9) 0.0064(7) 0.0060(7) 0.0035(7)
C9 0.0185(9) 0.0140(9) 0.0169(8) 0.0002(7) 0.0014(7) 0.0026(7)
C10 0.0218(9) 0.0134(9) 0.0133(8) -0.0008(7) 0.0005(7) 0.0016(7)
C11 0.0285(11) 0.0152(9) 0.0192(9) 0.0017(7) 0.0052(8) 0.0019(8)
C12 0.0395(13) 0.0155(10) 0.0241(10) 0.0010(8) 0.0084(9) -0.0025(9)
C13 0.0507(15) 0.0126(10) 0.0241(11) 0.0020(8) 0.0003(10) 0.0023(10)
C14 0.0391(13) 0.0148(10) 0.0244(10) -0.0019(8) -0.0053(9) 0.0086(9)
C15 0.0261(10) 0.0164(9) 0.0169(9) -0.0046(7) -0.0023(7) 0.0063(8)
C16 0.0236(10) 0.0246(11) 0.0248(10) -0.0056(8) -0.0014(8) 0.0114(9)
C17 0.0197(10) 0.0336(13) 0.0263(11) -0.0022(9) 0.0071(8) 0.0056(9)
C18 0.0212(10) 0.0234(11) 0.0220(10) 0.0044(8) 0.0052(8) 0.0025(8)
N1 0.0117(7) 0.0131(7) 0.0122(7) -0.0004(6) 0.0010(5) -0.0009(6)
N4 0.0123(7) 0.0151(8) 0.0160(7) -0.0008(6) 0.0014(6) 0.0009(6)
N3 0.0136(7) 0.0140(8) 0.0181(7) 0.0017(6) 0.0021(6) -0.0010(6)
N2 0.0176(8) 0.0134(8) 0.0135(7) -0.0019(6) 0.0005(6) -0.0014(6)
N5 0.0191(8) 0.0136(8) 0.0124(7) 0.0030(6) 0.0038(6) 0.0007(6)
O2 0.0201(7) 0.0112(6) 0.0122(6) 0.0007(5) 0.0028(5) -0.0006(5)
O1 0.0188(7) 0.0129(6) 0.0147(6) 0.0008(5) 0.0027(5) -0.0012(5)
O3 0.0290(9) 0.0429(11) 0.0286(8) -0.0133(7) 0.0057(7) 0.0042(8)
O4 0.0144(7) 0.0487(12) 0.0325(9) -0.0087(8) 0.0041(6) 0.0037(7)
O5 0.0347(10) 0.0276(10) 0.0604(13) 0.0000(9) 0.0062(9) -0.0104(8)
O6 0.0396(11) 0.0625(14) 0.0233(9) 0.0136(9) -0.0040(7) 0.0112(9)
O7 0.0335(9) 0.0194(8) 0.0209(7) 0.0079(6) 0.0014(6) 0.0002(6)
O8 0.129(3) 0.0794(18) 0.0182(10) -0.0011(11) 0.0069(12) 0.0206(18)
O9 0.0276(10) 0.0581(14) 0.0789(16) 0.0309(12) 0.0083(10) 0.0214(10)
O10 0.0326(10) 0.0586(14) 0.0676(14) 0.0393(12) -0.0062(9) -0.0196(9)
Cl1 0.0141(2) 0.0240(3) 0.0166(2) -0.00056(17) 0.00045(16) 0.00032(17)
Cl2 0.0175(2) 0.0277(3) 0.0180(2) 0.00992(18) 0.00169(17) 0.00421(19)
Co1 0.01088(13) 0.00997(14) 0.01130(13) 0.00003(8) 0.00106(9) -0.00033(8)

loop_
_atom_type_symbol
_atom_type_description
_atom_type_scat_dispersion_real
_atom_type_scat_dispersion_imag
_atom_type_scat_source
C C 0.0033 0.0016 'International Tables Vol C Tables 4.2.6.8 and 6.1.1.4'
H H 0.0000 0.0000 'International Tables Vol C Tables 4.2.6.8 and 6.1.1.4'
N N 0.0061 0.0033 'International Tables Vol C Tables 4.2.6.8 and 6.1.1.4'
O O 0.0106 0.0060 'International Tables Vol C Tables 4.2.6.8 and 6.1.1.4'
Cl Cl 0.1484 0.1585 'International Tables Vol C Tables 4.2.6.8 and 6.1.1.4'
Co Co 0.3494 0.9721 'International Tables Vol C Tables 4.2.6.8 and 6.1.1.4'

loop_
_geom_angle_atom_site_label_1
_geom_angle_atom_site_label_2
_geom_angle_atom_site_label_3
_geom_angle
N1 C1 C2 108.25(15)
N1 C1 H1A 110.0
C2 C1 H1A 110.0
N1 C1 H1B 110.0
C2 C1 H1B 110.0
H1A C1 H1B 108.4
N4 C2 C1 108.63(15)
N4 C2 H2A 110.0
C1 C2 H2A 110.0
N4 C2 H2B 110.0
C1 C2 H2B 110.0
H2A C2 H2B 108.3
N1 C3 C4 109.13(15)
N1 C3 H3A 109.9
C4 C3 H3A 109.9
N1 C3 H3B 109.9
C4 C3 H3B 109.9
H3A C3 H3B 108.3
N3 C4 C3 107.90(15)
N3 C4 H4A 110.1
C3 C4 H4A 110.1
N3 C4 H4B 110.1
C3 C4 H4B 110.1
H4A C4 H4B 108.4
N1 C5 C6 111.10(15)
N1 C5 H5A 109.4
C6 C5 H5A 109.4
N1 C5 H5B 109.4
C6 C5 H5B 109.4
H5A C5 H5B 108.0
N2 C6 C5 106.96(15)
N2 C6 H6A 110.3
C5 C6 H6A 110.3
N2 C6 H6B 110.3
C5 C6 H6B 110.3
H6A C6 H6B 108.6
O1 C7 N5 118.98(17)
O1 C7 C8 120.55(17)
N5 C7 C8 120.47(17)
C7 C8 C9 113.78(17)
C7 C8 H8A 108.8
C9 C8 H8A 108.8
C7 C8 H8B 108.8
C9 C8 H8B 108.8
H8A C8 H8B 107.7
C18 C9 C10 119.06(18)
C18 C9 C8 122.48(18)
C10 C9 C8 118.46(17)
C11 C10 C15 118.15(18)
C11 C10 C9 122.57(18)
C15 C10 C9 119.28(18)
C12 C11 C10 120.9(2)
C12 C11 H11 119.5
C10 C11 H11 119.5
C11 C12 C13 120.4(2)
C11 C12 H12 119.8
C13 C12 H12 119.8
C14 C13 C12 120.2(2)
C14 C13 H13 119.9
C12 C13 H13 119.9
C13 C14 C15 121.2(2)
C13 C14 H14 119.4
C15 C14 H14 119.4
C14 C15 C16 121.81(19)
C14 C15 C10 119.0(2)
C16 C15 C10 119.20(19)
C17 C16 C15 120.51(19)
C17 C16 H16 119.7
C15 C16 H16 119.7
C16 C17 C18 120.5(2)
C16 C17 H17 119.7
C18 C17 H17 119.7
C9 C18 C17 121.4(2)
C9 C18 H18 119.3
C17 C18 H18 119.3
C3 N1 C1 111.43(14)
C3 N1 C5 112.35(14)
C1 N1 C5 110.48(14)
C3 N1 Co1 106.47(11)
C1 N1 Co1 106.36(11)
C5 N1 Co1 109.49(11)
C2 N4 Co1 110.23(12)
C2 N4 H4C 109.6
Co1 N4 H4C 109.6
C2 N4 H4D 109.6
Co1 N4 H4D 109.6
H4C N4 H4D 108.1
C4 N3 Co1 110.78(12)
C4 N3 H3C 109.5
Co1 N3 H3C 109.5
C4 N3 H3D 109.5
Co1 N3 H3D 109.5
H3C N3 H3D 108.1
C6 N2 Co1 109.56(12)
C6 N2 H2C 109.8
Co1 N2 H2C 109.8
C6 N2 H2D 109.8
Co1 N2 H2D 109.8
H2C N2 H2D 108.2
C7 N5 O2 119.25(15)
C7 N5 H5 120.4
O2 N5 H5 120.4
N5 O2 Co1 105.41(10)
C7 O1 Co1 109.53(12)
O6 Cl1 O3 110.15(12)
O6 Cl1 O5 109.70(12)
O3 Cl1 O5 107.96(12)
O6 Cl1 O4 110.19(11)
O3 Cl1 O4 109.50(10)
O5 Cl1 O4 109.30(11)
O8 Cl2 O9 109.40(17)
O8 Cl2 O10 110.14(17)
O9 Cl2 O10 108.52(15)
O8 Cl2 O7 110.07(14)
O9 Cl2 O7 108.92(12)
O10 Cl2 O7 109.76(11)
O1 Co1 O2 86.76(6)
O1 Co1 N1 178.86(6)
O2 Co1 N1 94.31(6)
O1 Co1 N2 91.14(6)
O2 Co1 N2 177.89(6)
N1 Co1 N2 87.78(7)
O1 Co1 N3 92.55(6)
O2 Co1 N3 86.32(6)
N1 Co1 N3 87.15(6)
N2 Co1 N3 93.50(7)
O1 Co1 N4 93.19(6)
O2 Co1 N4 85.88(6)
N1 Co1 N4 87.26(6)
N2 Co1 N4 94.52(7)
N3 Co1 N4 170.04(7)

loop_
_geom_bond_atom_site_label_1
_geom_bond_atom_site_label_2
_geom_bond_distance
C1 N1 1.503(2)
C1 C2 1.523(3)
C1 H1A 0.9900
C1 H1B 0.9900
C2 N4 1.500(2)
C2 H2A 0.9900
C2 H2B 0.9900
C3 N1 1.501(2)
C3 C4 1.522(3)
C3 H3A 0.9900
C3 H3B 0.9900
C4 N3 1.503(2)
C4 H4A 0.9900
C4 H4B 0.9900
C5 N1 1.513(2)
C5 C6 1.529(3)
C5 H5A 0.9900
C5 H5B 0.9900
C6 N2 1.490(2)
C6 H6A 0.9900
C6 H6B 0.9900
C7 O1 1.290(2)
C7 N5 1.306(3)
C7 C8 1.503(3)
C8 C9 1.522(3)
C8 H8A 0.9900
C8 H8B 0.9900
C9 C18 1.376(3)
C9 C10 1.437(3)
C10 C11 1.424(3)
C10 C15 1.432(3)
C11 C12 1.376(3)
C11 H11 0.9500
C12 C13 1.411(3)
C12 H12 0.9500
C13 C14 1.360(4)
C13 H13 0.9500
C14 C15 1.422(3)
C14 H14 0.9500
C15 C16 1.423(3)
C16 C17 1.362(3)
C16 H16 0.9500
C17 C18 1.420(3)
C17 H17 0.9500
C18 H18 0.9500
N1 Co1 1.9389(16)
N4 Co1 1.9669(16)
N4 H4C 0.9200
N4 H4D 0.9200
N3 Co1 1.9668(16)
N3 H3C 0.9200
N3 H3D 0.9200
N2 Co1 1.9521(16)
N2 H2C 0.9200
N2 H2D 0.9200
N5 O2 1.391(2)
N5 H5 0.8800
O2 Co1 1.9029(13)
O1 Co1 1.9006(14)
O3 Cl1 1.4448(17)
O4 Cl1 1.4463(16)
O5 Cl1 1.4451(18)
O6 Cl1 1.4336(17)
O7 Cl2 1.4398(15)
O8 Cl2 1.420(2)
O9 Cl2 1.4258(19)
O10 Cl2 1.432(2)

loop_
_geom_hbond_atom_site_label_D
_geom_hbond_atom_site_label_H
_geom_hbond_atom_site_label_A
_geom_hbond_distance_DH
_geom_hbond_distance_HA
_geom_hbond_distance_DA
_geom_hbond_angle_DHA
_geom_hbond_site_symmetry_A
N4 H4C O4 0.92 2.16 3.037(2) 160.1 .
N4 H4C Cl1 0.92 2.87 3.6193(16) 139.2 .
N4 H4D O10 0.92 2.31 3.057(3) 137.8 4_665
N3 H3C O9 0.92 2.09 2.990(3) 164.7 4_565
N3 H3D O5 0.92 2.42 3.307(3) 163.3 1_455
N3 H3D O3 0.92 2.44 3.181(3) 137.8 1_455
N3 H3D Cl1 0.92 2.98 3.8757(17) 166.0 1_455
N2 H2C O10 0.92 2.26 3.141(3) 159.4 4_665
N2 H2C O6 0.92 2.64 3.158(2) 116.4 4_565
N2 H2D O9 0.92 2.22 2.989(2) 140.0 4_565
N5 H5 O7 0.88 2.09 2.969(2) 172.4 .

loop_
_geom_torsion_atom_site_label_1
_geom_torsion_atom_site_label_2
_geom_torsion_atom_site_label_3
_geom_torsion_atom_site_label_4
_geom_torsion
N1 C1 C2 N4 -44.18(19)
N1 C3 C4 N3 43.6(2)
N1 C5 C6 N2 -41.0(2)
O1 C7 C8 C9 71.7(2)
N5 C7 C8 C9 -107.7(2)
C7 C8 C9 C18 -3.1(3)
C7 C8 C9 C10 176.32(17)
C18 C9 C10 C11 -179.42(19)
C8 C9 C10 C11 1.1(3)
C18 C9 C10 C15 0.5(3)
C8 C9 C10 C15 -179.02(17)
C15 C10 C11 C12 1.7(3)
C9 C10 C11 C12 -178.38(19)
C10 C11 C12 C13 0.4(3)
C11 C12 C13 C14 -2.1(3)
C12 C13 C14 C15 1.7(3)
C13 C14 C15 C16 179.1(2)
C13 C14 C15 C10 0.5(3)
C11 C10 C15 C14 -2.1(3)
C9 C10 C15 C14 177.97(18)
C11 C10 C15 C16 179.16(18)
C9 C10 C15 C16 -0.7(3)
C14 C15 C16 C17 -178.3(2)
C10 C15 C16 C17 0.4(3)
C15 C16 C17 C18 0.2(3)
C10 C9 C18 C17 0.2(3)
C8 C9 C18 C17 179.6(2)
C16 C17 C18 C9 -0.5(3)
C4 C3 N1 C1 -160.33(15)
C4 C3 N1 C5 75.08(19)
C4 C3 N1 Co1 -44.77(16)
C2 C1 N1 C3 161.12(15)
C2 C1 N1 C5 -73.25(18)
C2 C1 N1 Co1 45.49(16)
C6 C5 N1 C3 -93.49(19)
C6 C5 N1 C1 141.40(16)
C6 C5 N1 Co1 24.59(18)
C1 C2 N4 Co1 21.93(18)
C3 C4 N3 Co1 -21.95(18)
C5 C6 N2 Co1 38.28(18)
O1 C7 N5 O2 0.4(3)
C8 C7 N5 O2 179.91(15)
C7 N5 O2 Co1 -2.07(19)
N5 C7 O1 Co1 1.5(2)
C8 C7 O1 Co1 -177.98(14)
C7 O1 Co1 O2 -2.10(12)
C7 O1 Co1 N1 -163(3)
C7 O1 Co1 N2 178.18(13)
C7 O1 Co1 N3 -88.27(13)
C7 O1 Co1 N4 83.58(13)
N5 O2 Co1 O1 2.17(10)
N5 O2 Co1 N1 -178.20(10)
N5 O2 Co1 N2 9.8(18)
N5 O2 Co1 N3 94.94(11)
N5 O2 Co1 N4 -91.27(11)
C3 N1 Co1 O1 101(3)
C1 N1 Co1 O1 -140(3)
C5 N1 Co1 O1 -21(3)
C3 N1 Co1 O2 -60.19(11)
C1 N1 Co1 O2 58.75(12)
C5 N1 Co1 O2 178.13(12)
C3 N1 Co1 N2 119.52(12)
C1 N1 Co1 N2 -121.54(12)
C5 N1 Co1 N2 -2.16(12)
C3 N1 Co1 N3 25.91(11)
C1 N1 Co1 N3 144.84(12)
C5 N1 Co1 N3 -95.78(12)
C3 N1 Co1 N4 -145.84(12)
C1 N1 Co1 N4 -26.91(12)
C5 N1 Co1 N4 92.47(12)
C6 N2 Co1 O1 158.62(13)
C6 N2 Co1 O2 151.0(17)
C6 N2 Co1 N1 -21.01(13)
C6 N2 Co1 N3 66.00(13)
C6 N2 Co1 N4 -108.08(13)
C4 N3 Co1 O1 178.93(12)
C4 N3 Co1 O2 92.34(13)
C4 N3 Co1 N1 -2.17(12)
C4 N3 Co1 N2 -89.77(13)
C4 N3 Co1 N4 53.8(4)
C2 N4 Co1 O1 -178.23(12)
C2 N4 Co1 O2 -91.71(12)
C2 N4 Co1 N1 2.81(12)
C2 N4 Co1 N2 90.37(13)
C2 N4 Co1 N3 -53.1(4)
